data_4129707
loop_
_publ_author_name
'Zhou, Xuan'
'Dong, Guangbin'

_publ_section_title
;
 (4+1) vs (4+2): Catalytic Intramolecular Coupling between Cyclobutanones
 and Trisubstituted Allenes via C-C Activation.
;
_journal_issue 42
_journal_name_full 'Journal of the American Chemical Society'
_journal_page_first 13715
_journal_page_last 13721
_journal_paper_doi 10.1021/jacs.5b09799
_journal_volume 137
_journal_year 2015
_chemical_formula_sum 'C19 H25 N O3 S'
_chemical_formula_weight 347.46
_space_group_crystal_system triclinic
_space_group_IT_number 2
_space_group_name_Hall '-P 1'
_space_group_name_H-M_alt 'P -1'
_atom_sites_solution_hydrogens geom
_audit_creation_method SHELXL-2014/7
_cell_angle_alpha 70.813(13)
_cell_angle_beta 89.806(11)
_cell_angle_gamma 89.280(11)
_cell_formula_units_Z 4
_cell_length_a 6.610(5)
_cell_length_b 15.133(14)
_cell_length_c 19.221(17)
_cell_measurement_temperature 293(2)
_cell_volume 1816(3)
_computing_structure_refinement 'SHELXL-2014/7 (Sheldrick, 2014)'
_diffrn_ambient_temperature 293(2)
_diffrn_measured_fraction_theta_full 0.998
_diffrn_measured_fraction_theta_max 0.873
_diffrn_radiation_type MoK\a
_diffrn_radiation_wavelength 0.71073
_diffrn_reflns_av_R_equivalents 0.0604
_diffrn_reflns_av_unetI/netI 0.1047
_diffrn_reflns_Laue_measured_fraction_full 0.998
_diffrn_reflns_Laue_measured_fraction_max 0.873
_diffrn_reflns_limit_h_max 9
_diffrn_reflns_limit_h_min -9
_diffrn_reflns_limit_k_max 21
_diffrn_reflns_limit_k_min -21
_diffrn_reflns_limit_l_max 26
_diffrn_reflns_limit_l_min -27
_diffrn_reflns_number 22603
_diffrn_reflns_point_group_measured_fraction_full 0.998
_diffrn_reflns_point_group_measured_fraction_max 0.873
_diffrn_reflns_theta_full 25.242
_diffrn_reflns_theta_max 32.229
_diffrn_reflns_theta_min 1.425
_exptl_absorpt_coefficient_mu 0.195
_exptl_crystal_density_diffrn 1.271
_exptl_crystal_F_000 744
_refine_diff_density_max 0.699
_refine_diff_density_min -0.765
_refine_diff_density_rms 0.092
_refine_ls_extinction_method none
_refine_ls_goodness_of_fit_ref 1.039
_refine_ls_hydrogen_treatment constr
_refine_ls_matrix_type full
_refine_ls_number_parameters 439
_refine_ls_number_reflns 11209
_refine_ls_number_restraints 0
_refine_ls_restrained_S_all 1.039
_refine_ls_R_factor_all 0.1315
_refine_ls_R_factor_gt 0.0654
_refine_ls_shift/su_max 0.024
_refine_ls_shift/su_mean 0.002
_refine_ls_structure_factor_coef Fsqd
_refine_ls_weighting_details 'w=1/[\s^2^(Fo^2^)+(0.0800P)^2^+0.9689P] where P=(Fo^2^+2Fc^2^)/3'
_refine_ls_weighting_scheme calc
_refine_ls_wR_factor_gt 0.1543
_refine_ls_wR_factor_ref 0.2064
_reflns_Friedel_coverage 0.000
_reflns_number_gt 6440
_reflns_number_total 11209
_reflns_threshold_expression 'I > 2\s(I)'
_cod_data_source_file ja5b09799_si_001.cif
_cod_data_source_block shelx
_cod_database_code 4129707
_shelx_shelxl_version_number 2014/7
_shelx_space_group_comment
;
The symmetry employed for this shelxl refinement is uniquely defined
by the following loop, which should always be used as a source of
symmetry information in preference to the above space-group names.
They are only intended as comments.
;

loop_
_space_group_symop_operation_xyz
'x, y, z'
'-x, -y, -z'

loop_
_atom_site_label
_atom_site_type_symbol
_atom_site_fract_x
_atom_site_fract_y
_atom_site_fract_z
_atom_site_U_iso_or_equiv
_atom_site_adp_type
_atom_site_occupancy
_atom_site_site_symmetry_order
_atom_site_calc_flag
_atom_site_refinement_flags_posn
_atom_site_refinement_flags_adp
C1 C 0.7630(5) 0.1419(2) 0.46130(18) 0.0337(7) Uani 1 1 d . .
H1A H 0.7208 0.0781 0.4819 0.051 Uiso 1 1 calc R U
H1B H 0.7969 0.1656 0.5003 0.051 Uiso 1 1 calc R U
H1C H 0.8794 0.1449 0.4306 0.051 Uiso 1 1 calc R U
C2 C 0.5926(4) 0.20042(18) 0.41561(15) 0.0217(5) Uani 1 1 d . .
C3 C 0.4223(5) 0.1590(2) 0.40739(17) 0.0280(6) Uani 1 1 d . .
H3A H 0.4087 0.0948 0.4296 0.034 Uiso 1 1 calc R U
H3B H 0.3168 0.1943 0.3794 0.034 Uiso 1 1 calc R U
C4 C 0.6248(4) 0.30652(18) 0.38276(15) 0.0206(5) Uani 1 1 d . .
C5 C 0.8108(4) 0.32692(18) 0.33075(15) 0.0195(5) Uani 1 1 d . .
C6 C 0.7484(4) 0.38824(19) 0.25460(14) 0.0218(5) Uani 1 1 d . .
H6A H 0.7216 0.3509 0.2233 0.026 Uiso 1 1 calc R U
H6B H 0.8531 0.4329 0.2321 0.026 Uiso 1 1 calc R U
C7 C 0.5542(4) 0.43866(19) 0.26702(15) 0.0225(5) Uani 1 1 d . .
C8 C 0.4526(4) 0.36083(19) 0.33161(15) 0.0229(6) Uani 1 1 d . .
H8A H 0.3608 0.3885 0.3583 0.027 Uiso 1 1 calc R U
H8B H 0.3767 0.3191 0.3128 0.027 Uiso 1 1 calc R U
C9 C 0.4161(5) 0.4711(2) 0.19999(16) 0.0286(6) Uani 1 1 d . .
H9A H 0.2924 0.4959 0.2128 0.043 Uiso 1 1 calc R U
H9B H 0.3866 0.4191 0.1837 0.043 Uiso 1 1 calc R U
H9C H 0.4822 0.5188 0.1611 0.043 Uiso 1 1 calc R U
C10 C 0.6105(4) 0.52485(19) 0.28790(15) 0.0230(6) Uani 1 1 d . .
H10A H 0.6741 0.5707 0.2462 0.028 Uiso 1 1 calc R U
H10B H 0.4889 0.5530 0.3002 0.028 Uiso 1 1 calc R U
C11 C 0.6563(4) 0.45214(19) 0.42478(15) 0.0238(6) Uani 1 1 d . .
H11A H 0.5154 0.4714 0.4232 0.029 Uiso 1 1 calc R U
H11B H 0.7240 0.4720 0.4617 0.029 Uiso 1 1 calc R U
C12 C 0.6696(4) 0.34540(19) 0.44666(15) 0.0229(6) Uani 1 1 d . .
H12A H 0.5745 0.3184 0.4863 0.027 Uiso 1 1 calc R U
H12B H 0.8043 0.3251 0.4655 0.027 Uiso 1 1 calc R U
C13 C 0.8784(4) 0.66577(18) 0.36108(15) 0.0205(5) Uani 1 1 d . .
C14 C 0.8166(4) 0.74232(19) 0.30151(16) 0.0234(6) Uani 1 1 d . .
H14 H 0.8148 0.7383 0.2543 0.028 Uiso 1 1 calc R U
C15 C 0.7574(4) 0.8254(2) 0.31327(16) 0.0251(6) Uani 1 1 d . .
H15 H 0.7169 0.8768 0.2735 0.030 Uiso 1 1 calc R U
C16 C 0.7584(4) 0.8320(2) 0.38405(16) 0.0247(6) Uani 1 1 d . .
C17 C 0.8203(4) 0.7542(2) 0.44297(16) 0.0246(6) Uani 1 1 d . .
H17 H 0.8210 0.7580 0.4903 0.030 Uiso 1 1 calc R U
C18 C 0.8810(4) 0.67096(19) 0.43232(15) 0.0225(5) Uani 1 1 d . .
H18 H 0.9226 0.6198 0.4720 0.027 Uiso 1 1 calc R U
C19 C 0.6940(5) 0.9218(2) 0.39707(18) 0.0306(7) Uani 1 1 d . .
H19A H 0.6732 0.9701 0.3506 0.046 Uiso 1 1 calc R U
H19B H 0.7976 0.9403 0.4241 0.046 Uiso 1 1 calc R U
H19C H 0.5703 0.9117 0.4247 0.046 Uiso 1 1 calc R U
C20 C 0.2377(5) 0.8441(2) -0.22622(16) 0.0299(6) Uani 1 1 d . .
H20A H 0.2002 0.8437 -0.2743 0.045 Uiso 1 1 calc R U
H20B H 0.3656 0.8124 -0.2125 0.045 Uiso 1 1 calc R U
H20C H 0.2487 0.9075 -0.2268 0.045 Uiso 1 1 calc R U
C21 C 0.0781(4) 0.79458(19) -0.17109(15) 0.0235(6) Uani 1 1 d . .
C22 C -0.0894(5) 0.7637(2) -0.19418(16) 0.0284(6) Uani 1 1 d . .
H22A H -0.1074 0.7727 -0.2440 0.034 Uiso 1 1 calc R U
H22B H -0.1877 0.7332 -0.1604 0.034 Uiso 1 1 calc R U
C23 C 0.1177(4) 0.78388(19) -0.08970(15) 0.0212(5) Uani 1 1 d . .
C24 C 0.3018(4) 0.7166(2) -0.06207(15) 0.0227(5) Uani 1 1 d . .
C25 C 0.2411(4) 0.63474(19) 0.00371(15) 0.0236(6) Uani 1 1 d . .
H25A H 0.3495 0.6170 0.0397 0.028 Uiso 1 1 calc R U
H25B H 0.2079 0.5812 -0.0111 0.028 Uiso 1 1 calc R U
C26 C 0.0546(4) 0.66957(19) 0.03541(15) 0.0218(5) Uani 1 1 d . .
C27 C -0.0516(4) 0.7336(2) -0.03570(15) 0.0238(6) Uani 1 1 d . .
H27A H -0.1330 0.6965 -0.0574 0.029 Uiso 1 1 calc R U
H27B H -0.1390 0.7790 -0.0244 0.029 Uiso 1 1 calc R U
C28 C -0.0826(5) 0.5903(2) 0.08002(17) 0.0299(6) Uani 1 1 d . .
H28A H -0.0106 0.5511 0.1224 0.045 Uiso 1 1 calc R U
H28B H -0.1226 0.5539 0.0500 0.045 Uiso 1 1 calc R U
H28C H -0.2007 0.6163 0.0956 0.045 Uiso 1 1 calc R U
C29 C 0.1201(4) 0.7240(2) 0.08612(16) 0.0251(6) Uani 1 1 d . .
H29A H 0.0015 0.7501 0.1024 0.030 Uiso 1 1 calc R U
H29B H 0.1868 0.6816 0.1293 0.030 Uiso 1 1 calc R U
C30 C 0.1635(4) 0.88495(19) -0.00542(15) 0.0241(6) Uani 1 1 d . .
H30A H 0.2333 0.9404 -0.0041 0.029 Uiso 1 1 calc R U
H30B H 0.0240 0.8897 0.0089 0.029 Uiso 1 1 calc R U
C31 C 0.1694(4) 0.88085(19) -0.08373(15) 0.0227(5) Uani 1 1 d . .
H31A H 0.3037 0.8980 -0.1038 0.027 Uiso 1 1 calc R U
H31B H 0.0746 0.9270 -0.1138 0.027 Uiso 1 1 calc R U
C32 C 0.3842(4) 0.8675(2) 0.15669(15) 0.0225(5) Uani 1 1 d . .
C33 C 0.3217(4) 0.8107(2) 0.22657(16) 0.0239(6) Uani 1 1 d . .
H33 H 0.3219 0.7459 0.2387 0.029 Uiso 1 1 calc R U
C34 C 0.2594(4) 0.8526(2) 0.27761(16) 0.0252(6) Uani 1 1 d . .
H34 H 0.2162 0.8154 0.3240 0.030 Uiso 1 1 calc R U
C35 C 0.2610(4) 0.9503(2) 0.26004(16) 0.0254(6) Uani 1 1 d . .
C36 C 0.3214(4) 1.0054(2) 0.19015(16) 0.0254(6) Uani 1 1 d . .
H36 H 0.3209 1.0701 0.1780 0.030 Uiso 1 1 calc R U
C37 C 0.3830(4) 0.96482(19) 0.13786(16) 0.0238(6) Uani 1 1 d . .
H37 H 0.4227 1.0022 0.0911 0.029 Uiso 1 1 calc R U
C38 C 0.1954(5) 0.9955(2) 0.31625(17) 0.0323(7) Uani 1 1 d . .
H38A H 0.2881 1.0441 0.3156 0.048 Uiso 1 1 calc R U
H38B H 0.1947 0.9492 0.3644 0.048 Uiso 1 1 calc R U
H38C H 0.0619 1.0217 0.3044 0.048 Uiso 1 1 calc R U
N1 N 0.7508(4) 0.49833(16) 0.35157(12) 0.0222(5) Uani 1 1 d . .
N2 N 0.2599(4) 0.80069(16) 0.04770(12) 0.0224(5) Uani 1 1 d . .
O1 O 0.9810(3) 0.29638(14) 0.34942(11) 0.0263(4) Uani 1 1 d . .
O2 O 1.0796(3) 0.50833(14) 0.40874(11) 0.0256(4) Uani 1 1 d . .
O3 O 1.0323(3) 0.58325(14) 0.27338(11) 0.0273(4) Uani 1 1 d . .
O4 O 0.4706(3) 0.72884(16) -0.08986(12) 0.0327(5) Uani 1 1 d . .
O5 O 0.5860(3) 0.88171(14) 0.03743(11) 0.0270(4) Uani 1 1 d . .
O6 O 0.5440(3) 0.72334(14) 0.13065(11) 0.0280(5) Uani 1 1 d . .
S1 S 0.95432(10) 0.55995(5) 0.34725(4) 0.02054(15) Uani 1 1 d . .
S2 S 0.46293(10) 0.81519(5) 0.09093(4) 0.02108(15) Uani 1 1 d . .

loop_
_atom_site_aniso_label
_atom_site_aniso_U_11
_atom_site_aniso_U_22
_atom_site_aniso_U_33
_atom_site_aniso_U_23
_atom_site_aniso_U_13
_atom_site_aniso_U_12
C1 0.0374(18) 0.0226(14) 0.0341(17) 0.0001(12) -0.0048(14) 0.0023(12)
C2 0.0256(14) 0.0193(12) 0.0185(12) -0.0037(10) 0.0048(10) -0.0021(10)
C3 0.0295(15) 0.0235(14) 0.0307(15) -0.0082(12) 0.0010(12) -0.0057(11)
C4 0.0177(13) 0.0191(12) 0.0238(13) -0.0055(10) 0.0026(10) -0.0019(10)
C5 0.0187(13) 0.0197(12) 0.0211(13) -0.0080(10) -0.0014(10) 0.0003(9)
C6 0.0219(13) 0.0231(13) 0.0189(12) -0.0049(10) 0.0019(10) -0.0009(10)
C7 0.0204(13) 0.0208(13) 0.0251(13) -0.0059(11) -0.0013(10) 0.0006(10)
C8 0.0200(13) 0.0212(13) 0.0270(14) -0.0076(11) 0.0000(11) 0.0006(10)
C9 0.0297(16) 0.0254(14) 0.0276(15) -0.0046(12) -0.0073(12) 0.0001(12)
C10 0.0221(13) 0.0210(13) 0.0237(13) -0.0043(11) -0.0003(11) 0.0003(10)
C11 0.0247(14) 0.0233(13) 0.0231(13) -0.0073(11) 0.0057(11) -0.0016(11)
C12 0.0221(14) 0.0273(14) 0.0201(13) -0.0089(11) -0.0002(10) -0.0025(11)
C13 0.0172(12) 0.0193(12) 0.0240(13) -0.0056(10) 0.0006(10) -0.0016(9)
C14 0.0204(13) 0.0261(14) 0.0231(13) -0.0074(11) -0.0016(11) 0.0013(10)
C15 0.0183(13) 0.0256(14) 0.0295(15) -0.0066(11) -0.0006(11) 0.0023(10)
C16 0.0193(13) 0.0238(14) 0.0308(15) -0.0090(12) 0.0024(11) 0.0003(10)
C17 0.0234(14) 0.0263(14) 0.0260(14) -0.0111(11) 0.0013(11) 0.0000(11)
C18 0.0220(13) 0.0224(13) 0.0227(13) -0.0068(11) -0.0029(11) 0.0018(10)
C19 0.0291(16) 0.0268(15) 0.0342(16) -0.0078(13) 0.0055(13) 0.0018(12)
C20 0.0310(16) 0.0361(17) 0.0227(14) -0.0094(12) 0.0012(12) -0.0057(13)
C21 0.0239(14) 0.0237(13) 0.0239(14) -0.0090(11) 0.0026(11) -0.0004(11)
C22 0.0294(16) 0.0351(16) 0.0228(14) -0.0122(12) 0.0020(12) 0.0001(12)
C23 0.0186(13) 0.0223(13) 0.0228(13) -0.0077(10) 0.0011(10) -0.0027(10)
C24 0.0210(13) 0.0263(14) 0.0225(13) -0.0102(11) -0.0001(10) -0.0016(10)
C25 0.0265(14) 0.0194(13) 0.0248(14) -0.0072(11) -0.0012(11) 0.0033(10)
C26 0.0197(13) 0.0242(13) 0.0203(13) -0.0058(10) 0.0022(10) -0.0029(10)
C27 0.0204(13) 0.0279(14) 0.0238(13) -0.0093(11) 0.0035(11) -0.0029(11)
C28 0.0310(16) 0.0288(15) 0.0276(15) -0.0060(12) 0.0036(12) -0.0074(12)
C29 0.0250(14) 0.0270(14) 0.0232(14) -0.0079(11) 0.0003(11) -0.0013(11)
C30 0.0262(14) 0.0211(13) 0.0259(14) -0.0090(11) -0.0053(11) 0.0019(11)
C31 0.0228(14) 0.0233(13) 0.0214(13) -0.0066(11) -0.0011(11) -0.0021(10)
C32 0.0191(13) 0.0269(14) 0.0233(13) -0.0107(11) -0.0024(10) -0.0010(10)
C33 0.0204(13) 0.0256(14) 0.0258(14) -0.0085(11) -0.0005(11) -0.0038(10)
C34 0.0173(13) 0.0326(15) 0.0241(14) -0.0071(12) -0.0007(10) -0.0030(11)
C35 0.0180(13) 0.0340(15) 0.0265(14) -0.0131(12) -0.0022(11) 0.0006(11)
C36 0.0250(14) 0.0246(14) 0.0283(14) -0.0109(12) -0.0002(11) -0.0028(11)
C37 0.0218(14) 0.0235(13) 0.0249(14) -0.0064(11) 0.0008(11) -0.0026(10)
C38 0.0323(17) 0.0400(18) 0.0272(15) -0.0147(13) -0.0008(13) 0.0064(13)
N1 0.0240(12) 0.0234(11) 0.0185(11) -0.0060(9) 0.0008(9) -0.0017(9)
N2 0.0251(12) 0.0221(11) 0.0196(11) -0.0063(9) -0.0029(9) 0.0002(9)
O1 0.0168(9) 0.0321(11) 0.0293(11) -0.0095(9) -0.0008(8) 0.0023(8)
O2 0.0235(10) 0.0263(10) 0.0266(10) -0.0081(8) -0.0026(8) 0.0028(8)
O3 0.0268(11) 0.0289(11) 0.0270(10) -0.0102(9) 0.0056(8) 0.0003(8)
O4 0.0197(10) 0.0464(13) 0.0283(11) -0.0075(10) 0.0034(8) 0.0040(9)
O5 0.0260(11) 0.0279(10) 0.0264(10) -0.0080(8) 0.0043(8) -0.0034(8)
O6 0.0289(11) 0.0256(10) 0.0299(11) -0.0097(9) -0.0036(9) 0.0045(8)
S1 0.0192(3) 0.0208(3) 0.0211(3) -0.0061(2) 0.0005(2) 0.0001(2)
S2 0.0199(3) 0.0224(3) 0.0212(3) -0.0076(3) 0.0001(2) -0.0007(2)

loop_
_atom_type_symbol
_atom_type_description
_atom_type_scat_dispersion_real
_atom_type_scat_dispersion_imag
_atom_type_scat_source
C C 0.0033 0.0016 'International Tables Vol C Tables 4.2.6.8 and 6.1.1.4'
H H 0.0000 0.0000 'International Tables Vol C Tables 4.2.6.8 and 6.1.1.4'
N N 0.0061 0.0033 'International Tables Vol C Tables 4.2.6.8 and 6.1.1.4'
O O 0.0106 0.0060 'International Tables Vol C Tables 4.2.6.8 and 6.1.1.4'
S S 0.1246 0.1234 'International Tables Vol C Tables 4.2.6.8 and 6.1.1.4'

loop_
_geom_angle_atom_site_label_1
_geom_angle_atom_site_label_2
_geom_angle_atom_site_label_3
_geom_angle
C2 C1 H1A 109.5
C2 C1 H1B 109.5
H1A C1 H1B 109.5
C2 C1 H1C 109.5
H1A C1 H1C 109.5
H1B C1 H1C 109.5
C3 C2 C1 119.3(3)
C3 C2 C4 123.2(3)
C1 C2 C4 117.4(2)
C2 C3 H3A 120.0
C2 C3 H3B 120.0
H3A C3 H3B 120.0
C2 C4 C8 114.6(2)
C2 C4 C5 110.1(2)
C8 C4 C5 102.6(2)
C2 C4 C12 108.7(2)
C8 C4 C12 112.7(2)
C5 C4 C12 107.8(2)
O1 C5 C6 125.8(2)
O1 C5 C4 124.3(2)
C6 C5 C4 109.9(2)
C5 C6 C7 104.5(2)
C5 C6 H6A 110.9
C7 C6 H6A 110.9
C5 C6 H6B 110.9
C7 C6 H6B 110.9
H6A C6 H6B 108.9
C9 C7 C10 107.9(2)
C9 C7 C6 113.7(2)
C10 C7 C6 109.7(2)
C9 C7 C8 111.2(2)
C10 C7 C8 112.8(2)
C6 C7 C8 101.6(2)
C4 C8 C7 106.9(2)
C4 C8 H8A 110.3
C7 C8 H8A 110.3
C4 C8 H8B 110.3
C7 C8 H8B 110.3
H8A C8 H8B 108.6
C7 C9 H9A 109.5
C7 C9 H9B 109.5
H9A C9 H9B 109.5
C7 C9 H9C 109.5
H9A C9 H9C 109.5
H9B C9 H9C 109.5
N1 C10 C7 110.6(2)
N1 C10 H10A 109.5
C7 C10 H10A 109.5
N1 C10 H10B 109.5
C7 C10 H10B 109.5
H10A C10 H10B 108.1
N1 C11 C12 111.5(2)
N1 C11 H11A 109.3
C12 C11 H11A 109.3
N1 C11 H11B 109.3
C12 C11 H11B 109.3
H11A C11 H11B 108.0
C11 C12 C4 114.3(2)
C11 C12 H12A 108.7
C4 C12 H12A 108.7
C11 C12 H12B 108.7
C4 C12 H12B 108.7
H12A C12 H12B 107.6
C14 C13 C18 120.7(3)
C14 C13 S1 120.1(2)
C18 C13 S1 119.1(2)
C13 C14 C15 119.5(3)
C13 C14 H14 120.3
C15 C14 H14 120.3
C16 C15 C14 120.7(3)
C16 C15 H15 119.7
C14 C15 H15 119.7
C15 C16 C17 118.8(3)
C15 C16 C19 120.8(3)
C17 C16 C19 120.3(3)
C18 C17 C16 121.4(3)
C18 C17 H17 119.3
C16 C17 H17 119.3
C17 C18 C13 118.9(3)
C17 C18 H18 120.5
C13 C18 H18 120.5
C16 C19 H19A 109.5
C16 C19 H19B 109.5
H19A C19 H19B 109.5
C16 C19 H19C 109.5
H19A C19 H19C 109.5
H19B C19 H19C 109.5
C21 C20 H20A 109.5
C21 C20 H20B 109.5
H20A C20 H20B 109.5
C21 C20 H20C 109.5
H20A C20 H20C 109.5
H20B C20 H20C 109.5
C22 C21 C20 119.9(3)
C22 C21 C23 123.2(3)
C20 C21 C23 117.0(2)
C21 C22 H22A 120.0
C21 C22 H22B 120.0
H22A C22 H22B 120.0
C21 C23 C27 114.8(2)
C21 C23 C24 108.6(2)
C27 C23 C24 102.2(2)
C21 C23 C31 109.2(2)
C27 C23 C31 112.8(2)
C24 C23 C31 108.8(2)
O4 C24 C25 125.4(3)
O4 C24 C23 124.8(3)
C25 C24 C23 109.8(2)
C24 C25 C26 104.8(2)
C24 C25 H25A 110.8
C26 C25 H25A 110.8
C24 C25 H25B 110.8
C26 C25 H25B 110.8
H25A C25 H25B 108.9
C28 C26 C29 107.7(2)
C28 C26 C25 113.1(2)
C29 C26 C25 110.2(2)
C28 C26 C27 111.8(2)
C29 C26 C27 112.2(2)
C25 C26 C27 101.7(2)
C23 C27 C26 107.0(2)
C23 C27 H27A 110.3
C26 C27 H27A 110.3
C23 C27 H27B 110.3
C26 C27 H27B 110.3
H27A C27 H27B 108.6
C26 C28 H28A 109.5
C26 C28 H28B 109.5
H28A C28 H28B 109.5
C26 C28 H28C 109.5
H28A C28 H28C 109.5
H28B C28 H28C 109.5
N2 C29 C26 111.2(2)
N2 C29 H29A 109.4
C26 C29 H29A 109.4
N2 C29 H29B 109.4
C26 C29 H29B 109.4
H29A C29 H29B 108.0
N2 C30 C31 111.4(2)
N2 C30 H30A 109.3
C31 C30 H30A 109.3
N2 C30 H30B 109.3
C31 C30 H30B 109.3
H30A C30 H30B 108.0
C30 C31 C23 114.4(2)
C30 C31 H31A 108.7
C23 C31 H31A 108.7
C30 C31 H31B 108.7
C23 C31 H31B 108.7
H31A C31 H31B 107.6
C37 C32 C33 120.9(3)
C37 C32 S2 119.6(2)
C33 C32 S2 119.5(2)
C34 C33 C32 119.0(3)
C34 C33 H33 120.5
C32 C33 H33 120.5
C33 C34 C35 120.8(3)
C33 C34 H34 119.6
C35 C34 H34 119.6
C36 C35 C34 119.2(3)
C36 C35 C38 120.2(3)
C34 C35 C38 120.6(3)
C35 C36 C37 120.9(3)
C35 C36 H36 119.6
C37 C36 H36 119.6
C36 C37 C32 119.2(3)
C36 C37 H37 120.4
C32 C37 H37 120.4
C35 C38 H38A 109.5
C35 C38 H38B 109.5
H38A C38 H38B 109.5
C35 C38 H38C 109.5
H38A C38 H38C 109.5
H38B C38 H38C 109.5
C10 N1 C11 115.6(2)
C10 N1 S1 118.85(18)
C11 N1 S1 118.82(19)
C30 N2 C29 115.5(2)
C30 N2 S2 117.91(19)
C29 N2 S2 118.70(19)
O2 S1 O3 119.70(13)
O2 S1 N1 106.60(13)
O3 S1 N1 107.33(13)
O2 S1 C13 107.72(13)
O3 S1 C13 107.70(13)
N1 S1 C13 107.20(13)
O5 S2 O6 119.81(13)
O5 S2 N2 106.70(14)
O6 S2 N2 107.41(13)
O5 S2 C32 107.56(14)
O6 S2 C32 107.68(14)
N2 S2 C32 107.06(13)

loop_
_geom_bond_atom_site_label_1
_geom_bond_atom_site_label_2
_geom_bond_distance
C1 C2 1.514(4)
C1 H1A 0.9600
C1 H1B 0.9600
C1 H1C 0.9600
C2 C3 1.330(4)
C2 C4 1.537(4)
C3 H3A 0.9300
C3 H3B 0.9300
C4 C8 1.546(4)
C4 C5 1.551(4)
C4 C12 1.557(4)
C5 O1 1.220(3)
C5 C6 1.508(4)
C6 C7 1.543(4)
C6 H6A 0.9700
C6 H6B 0.9700
C7 C9 1.521(4)
C7 C10 1.536(4)
C7 C8 1.560(4)
C8 H8A 0.9700
C8 H8B 0.9700
C9 H9A 0.9600
C9 H9B 0.9600
C9 H9C 0.9600
C10 N1 1.481(4)
C10 H10A 0.9700
C10 H10B 0.9700
C11 N1 1.489(4)
C11 C12 1.531(4)
C11 H11A 0.9700
C11 H11B 0.9700
C12 H12A 0.9700
C12 H12B 0.9700
C13 C14 1.393(4)
C13 C18 1.397(4)
C13 S1 1.774(3)
C14 C15 1.400(4)
C14 H14 0.9300
C15 C16 1.396(4)
C15 H15 0.9300
C16 C17 1.396(4)
C16 C19 1.517(4)
C17 C18 1.395(4)
C17 H17 0.9300
C18 H18 0.9300
C19 H19A 0.9600
C19 H19B 0.9600
C19 H19C 0.9600
C20 C21 1.512(4)
C20 H20A 0.9600
C20 H20B 0.9600
C20 H20C 0.9600
C21 C22 1.340(4)
C21 C23 1.542(4)
C22 H22A 0.9300
C22 H22B 0.9300
C23 C27 1.550(4)
C23 C24 1.555(4)
C23 C31 1.552(4)
C24 O4 1.225(3)
C24 C25 1.508(4)
C25 C26 1.536(4)
C25 H25A 0.9700
C25 H25B 0.9700
C26 C28 1.530(4)
C26 C29 1.535(4)
C26 C27 1.555(4)
C27 H27A 0.9700
C27 H27B 0.9700
C28 H28A 0.9600
C28 H28B 0.9600
C28 H28C 0.9600
C29 N2 1.485(4)
C29 H29A 0.9700
C29 H29B 0.9700
C30 N2 1.484(4)
C30 C31 1.527(4)
C30 H30A 0.9700
C30 H30B 0.9700
C31 H31A 0.9700
C31 H31B 0.9700
C32 C37 1.396(4)
C32 C33 1.400(4)
C32 S2 1.771(3)
C33 C34 1.391(4)
C33 H33 0.9300
C34 C35 1.404(4)
C34 H34 0.9300
C35 C36 1.388(4)
C35 C38 1.516(4)
C36 C37 1.396(4)
C36 H36 0.9300
C37 H37 0.9300
C38 H38A 0.9600
C38 H38B 0.9600
C38 H38C 0.9600
N1 S1 1.633(3)
N2 S2 1.635(3)
O2 S1 1.441(2)
O3 S1 1.441(2)
O5 S2 1.438(2)
O6 S2 1.445(2)

loop_
_geom_torsion_atom_site_label_1
_geom_torsion_atom_site_label_2
_geom_torsion_atom_site_label_3
_geom_torsion_atom_site_label_4
_geom_torsion
C3 C2 C4 C8 -6.7(4)
C1 C2 C4 C8 175.2(2)
C3 C2 C4 C5 -121.8(3)
C1 C2 C4 C5 60.1(3)
C3 C2 C4 C12 120.5(3)
C1 C2 C4 C12 -57.6(3)
C2 C4 C5 O1 -57.2(3)
C8 C4 C5 O1 -179.7(3)
C12 C4 C5 O1 61.1(3)
C2 C4 C5 C6 122.0(2)
C8 C4 C5 C6 -0.5(3)
C12 C4 C5 C6 -119.7(2)
O1 C5 C6 C7 -157.4(3)
C4 C5 C6 C7 23.4(3)
C5 C6 C7 C9 -155.5(2)
C5 C6 C7 C10 83.6(3)
C5 C6 C7 C8 -35.9(3)
C2 C4 C8 C7 -141.9(2)
C5 C4 C8 C7 -22.6(3)
C12 C4 C8 C7 93.0(3)
C9 C7 C8 C4 158.1(2)
C10 C7 C8 C4 -80.5(3)
C6 C7 C8 C4 36.8(3)
C9 C7 C10 N1 -178.1(2)
C6 C7 C10 N1 -53.8(3)
C8 C7 C10 N1 58.6(3)
N1 C11 C12 C4 -41.9(3)
C2 C4 C12 C11 -166.5(2)
C8 C4 C12 C11 -38.3(3)
C5 C4 C12 C11 74.3(3)
C18 C13 C14 C15 0.2(4)
S1 C13 C14 C15 -179.9(2)
C13 C14 C15 C16 -0.4(4)
C14 C15 C16 C17 0.2(4)
C14 C15 C16 C19 -179.9(3)
C15 C16 C17 C18 0.2(4)
C19 C16 C17 C18 -179.7(3)
C16 C17 C18 C13 -0.3(4)
C14 C13 C18 C17 0.1(4)
S1 C13 C18 C17 -179.7(2)
C22 C21 C23 C27 0.4(4)
C20 C21 C23 C27 179.4(2)
C22 C21 C23 C24 114.1(3)
C20 C21 C23 C24 -66.9(3)
C22 C21 C23 C31 -127.4(3)
C20 C21 C23 C31 51.6(3)
C21 C23 C24 O4 57.5(4)
C27 C23 C24 O4 179.3(3)
C31 C23 C24 O4 -61.2(4)
C21 C23 C24 C25 -122.5(2)
C27 C23 C24 C25 -0.7(3)
C31 C23 C24 C25 118.8(2)
O4 C24 C25 C26 157.7(3)
C23 C24 C25 C26 -22.3(3)
C24 C25 C26 C28 155.7(2)
C24 C25 C26 C29 -83.6(3)
C24 C25 C26 C27 35.6(3)
C21 C23 C27 C26 140.8(2)
C24 C23 C27 C26 23.5(3)
C31 C23 C27 C26 -93.2(3)
C28 C26 C27 C23 -158.2(2)
C29 C26 C27 C23 80.6(3)
C25 C26 C27 C23 -37.1(3)
C28 C26 C29 N2 178.1(2)
C25 C26 C29 N2 54.2(3)
C27 C26 C29 N2 -58.4(3)
N2 C30 C31 C23 42.8(3)
C21 C23 C31 C30 166.4(2)
C27 C23 C31 C30 37.5(3)
C24 C23 C31 C30 -75.3(3)
C37 C32 C33 C34 -0.5(4)
S2 C32 C33 C34 -179.7(2)
C32 C33 C34 C35 -0.7(4)
C33 C34 C35 C36 1.4(4)
C33 C34 C35 C38 -179.2(3)
C34 C35 C36 C37 -0.9(4)
C38 C35 C36 C37 179.8(3)
C35 C36 C37 C32 -0.3(4)
C33 C32 C37 C36 1.0(4)
S2 C32 C37 C36 -179.8(2)
C7 C10 N1 C11 -77.2(3)
C7 C10 N1 S1 131.9(2)
C12 C11 N1 C10 94.9(3)
C12 C11 N1 S1 -114.1(2)
C31 C30 N2 C29 -94.7(3)
C31 C30 N2 S2 116.5(2)
C26 C29 N2 C30 76.5(3)
C26 C29 N2 S2 -135.0(2)
C10 N1 S1 O2 -168.77(19)
C11 N1 S1 O2 41.2(2)
C10 N1 S1 O3 -39.4(2)
C11 N1 S1 O3 170.64(19)
C10 N1 S1 C13 76.1(2)
C11 N1 S1 C13 -73.9(2)
C14 C13 S1 O2 158.2(2)
C18 C13 S1 O2 -22.0(3)
C14 C13 S1 O3 27.8(3)
C18 C13 S1 O3 -152.4(2)
C14 C13 S1 N1 -87.4(2)
C18 C13 S1 N1 92.4(2)
C30 N2 S2 O5 -42.2(2)
C29 N2 S2 O5 170.0(2)
C30 N2 S2 O6 -171.87(19)
C29 N2 S2 O6 40.4(2)
C30 N2 S2 C32 72.7(2)
C29 N2 S2 C32 -75.0(2)
C37 C32 S2 O5 21.9(3)
C33 C32 S2 O5 -158.9(2)
C37 C32 S2 O6 152.3(2)
C33 C32 S2 O6 -28.4(3)
C37 C32 S2 N2 -92.4(2)
C33 C32 S2 N2 86.8(2)
